data_1553394
loop_
_publ_author_name
'Sun, Na'
'Zhu, Yan'
'Zhou, Haofeng'
'Zhou, Junfei'
'Zhang, Hanqi'
'Zhang, Mengke'
'Zeng, Hong'
'Yao, Guangmin'

_publ_section_title
;
 Grayanane Diterpenoid Glucosides from the Leaves of Rhododendron
 micranthum and Their Bioactivities Evaluation.
;
_journal_issue 12
_journal_name_full 'Journal of natural products'
_journal_page_first 2673
_journal_page_last 2681
_journal_paper_doi 10.1021/acs.jnatprod.8b00490
_journal_volume 81
_journal_year 2018
_chemical_absolute_configuration ad
_chemical_formula_moiety 'C26 H42 O8, 0.5(C H4 O), 3(H2 O) '
_chemical_formula_sum 'C26.5 H50 O11.5'
_chemical_formula_weight 552.66
_space_group_IT_number 4
_space_group_name_Hall 'P 2yb'
_space_group_name_H-M_alt 'P 1 21 1'
_symmetry_cell_setting monoclinic
_symmetry_space_group_name_Hall 'P 2yb'
_symmetry_space_group_name_H-M 'P 1 21 1'
_atom_sites_solution_hydrogens geom
_atom_sites_solution_primary direct
_atom_sites_solution_secondary difmap
_audit_creation_method SHELXL-97
_cell_angle_alpha 90.00
_cell_angle_beta 90.621(2)
_cell_angle_gamma 90.00
_cell_formula_units_Z 4
_cell_length_a 6.3352(3)
_cell_length_b 39.6779(16)
_cell_length_c 11.4316(5)
_cell_measurement_reflns_used 9865
_cell_measurement_temperature 298(2)
_cell_measurement_theta_max 68.10
_cell_measurement_theta_min 3.87
_cell_volume 2873.4(2)
_computing_cell_refinement 'Bruker SAINT'
_computing_data_collection 'Bruker APEX2'
_computing_data_reduction 'Bruker SAINT'
_computing_molecular_graphics 'Bruker SHELXTL'
_computing_publication_material 'Bruker SHELXTL'
_computing_structure_refinement 'SHELXL-97 (Sheldrick, 1997)'
_computing_structure_solution 'SHELXS-97 (Sheldrick, 1990)'
_diffrn_ambient_temperature 298(2)
_diffrn_measured_fraction_theta_full 0.994
_diffrn_measured_fraction_theta_max 0.994
_diffrn_measurement_device_type 'Bruker APEX-II CCD'
_diffrn_measurement_method '\f and \w scans'
_diffrn_radiation_monochromator graphite
_diffrn_radiation_source 'fine-focus sealed tube'
_diffrn_radiation_type CuK\a
_diffrn_radiation_wavelength 1.54178
_diffrn_reflns_av_R_equivalents 0.0736
_diffrn_reflns_av_sigmaI/netI 0.0514
_diffrn_reflns_limit_h_max 7
_diffrn_reflns_limit_h_min -7
_diffrn_reflns_limit_k_max 47
_diffrn_reflns_limit_k_min -47
_diffrn_reflns_limit_l_max 13
_diffrn_reflns_limit_l_min -13
_diffrn_reflns_number 40859
_diffrn_reflns_theta_full 67.51
_diffrn_reflns_theta_max 67.51
_diffrn_reflns_theta_min 3.34
_exptl_absorpt_coefficient_mu 0.823
_exptl_absorpt_correction_T_max 0.9077
_exptl_absorpt_correction_T_min 0.8796
_exptl_absorpt_correction_type multi-scan
_exptl_absorpt_process_details 'SADABS, Sheldrick,2008'
_exptl_crystal_colour colorless
_exptl_crystal_density_diffrn 1.278
_exptl_crystal_density_method 'not measured'
_exptl_crystal_description block
_exptl_crystal_F_000 1204
_exptl_crystal_size_max 0.16
_exptl_crystal_size_mid 0.15
_exptl_crystal_size_min 0.12
_refine_diff_density_max 0.364
_refine_diff_density_min -0.247
_refine_diff_density_rms 0.059
_refine_ls_abs_structure_details
;
Flack H D (1983), Acta Cryst. A39, 876-881;
Flack  parameter = 0.0(2), 4740 Friedel pairs.
Hooft <i>et al.</i> (2010) and Spek (2009);
Hooft parameter = 0.04(9), 4747 Bijvoet pairs.
;
_refine_ls_extinction_method none
_refine_ls_goodness_of_fit_ref 1.061
_refine_ls_hydrogen_treatment constr
_refine_ls_matrix_type full
_refine_ls_number_parameters 741
_refine_ls_number_reflns 10000
_refine_ls_number_restraints 1
_refine_ls_restrained_S_all 1.061
_refine_ls_R_factor_all 0.0723
_refine_ls_R_factor_gt 0.0594
_refine_ls_shift/su_max 0.000
_refine_ls_shift/su_mean 0.000
_refine_ls_structure_factor_coef Fsqd
_refine_ls_weighting_details 'calc w=1/[\s^2^(Fo^2^)+(0.0956P)^2^+0.5164P] where P=(Fo^2^+2Fc^2^)/3'
_refine_ls_weighting_scheme calc
_refine_ls_wR_factor_gt 0.1552
_refine_ls_wR_factor_ref 0.1670
_reflns_number_gt 8300
_reflns_number_total 10000
_reflns_threshold_expression >2sigma(I)
_cod_data_source_file np8b00490_si_004.cif
_cod_data_source_block t
_cod_depositor_comments
;

2022-11-30
Z value and formula fixed to values more according to usual
chemical conventions.                 miguel
;
_cod_original_formula_sum 'C53 H100 O23'
_cod_original_formula_weight 1105.33
_cod_original_formula_moiety "'2(C26 H42 O8), C H4 O, 6(H2 O) '"
_cod_original_formula_units_Z 2
_cod_original_sg_symbol_H-M 'P 21'
_cod_database_code 1553394

loop_
_symmetry_equiv_pos_as_xyz
'x, y, z'
'-x, y+1/2, -z'

loop_
_atom_site_label
_atom_site_type_symbol
_atom_site_fract_x
_atom_site_fract_y
_atom_site_fract_z
_atom_site_U_iso_or_equiv
_atom_site_adp_type
_atom_site_occupancy
_atom_site_symmetry_multiplicity
_atom_site_calc_flag
_atom_site_refinement_flags
_atom_site_disorder_assembly
_atom_site_disorder_group
C1 C 0.1228(5) 0.28620(8) 0.3725(3) 0.0433(7) Uani 1 1 d . A .
H1 H 0.2741 0.2830 0.3596 0.052 Uiso 1 1 calc R . .
C2 C 0.0101(8) 0.25907(10) 0.3018(4) 0.0671(11) Uani 1 1 d . . .
H2A H -0.1252 0.2538 0.3362 0.080 Uiso 1 1 calc R . .
H2B H 0.0944 0.2387 0.2994 0.080 Uiso 1 1 calc R . .
C3 C -0.0206(7) 0.27341(9) 0.1785(3) 0.0549(9) Uani 1 1 d . . .
H3 H -0.1724 0.2765 0.1650 0.066 Uiso 1 1 calc R . .
C4 C 0.0828(6) 0.30834(10) 0.1781(3) 0.0531(9) Uani 1 1 d . A .
C5 C 0.0616(6) 0.31869(9) 0.3087(3) 0.0499(8) Uani 1 1 d . . .
C6 C 0.1434(16) 0.35237(19) 0.3551(7) 0.0412(18) Uani 0.596(14) 1 d P A 1
H6X H 0.0311 0.3631 0.3985 0.049 Uiso 0.596(14) 1 calc PR A 1
H6Y H 0.1746 0.3667 0.2888 0.049 Uiso 0.596(14) 1 calc PR A 1
C7 C 0.3443(10) 0.35069(14) 0.4357(4) 0.0363(18) Uani 0.596(14) 1 d P A 1
H7X H 0.4123 0.3726 0.4352 0.044 Uiso 0.596(14) 1 calc PR A 1
H7Y H 0.4422 0.3346 0.4026 0.044 Uiso 0.596(14) 1 calc PR A 1
C6C C 0.240(2) 0.3472(3) 0.3427(12) 0.048(3) Uani 0.404(14) 1 d P A 2
H6C1 H 0.3787 0.3367 0.3409 0.058 Uiso 0.404(14) 1 calc PR A 2
H6C2 H 0.2376 0.3647 0.2835 0.058 Uiso 0.404(14) 1 calc PR A 2
C7C C 0.214(2) 0.3620(2) 0.4520(9) 0.057(4) Uani 0.404(14) 1 d P A 2
H7C1 H 0.0641 0.3662 0.4626 0.068 Uiso 0.404(14) 1 calc PR A 2
H7C2 H 0.2836 0.3838 0.4517 0.068 Uiso 0.404(14) 1 calc PR A 2
C8 C 0.3019(6) 0.34050(9) 0.5657(3) 0.0475(8) Uani 1 1 d . . .
C9 C 0.2832(5) 0.30129(8) 0.5699(3) 0.0433(7) Uani 1 1 d . A .
H9 H 0.4077 0.2926 0.5296 0.052 Uiso 1 1 calc R . .
C10 C 0.0942(5) 0.28749(7) 0.5035(3) 0.0406(7) Uani 1 1 d . . .
C11 C 0.3035(7) 0.28906(9) 0.6969(3) 0.0580(9) Uani 1 1 d . . .
H11A H 0.2474 0.2663 0.7012 0.070 Uiso 1 1 calc R A .
H11B H 0.4522 0.2879 0.7175 0.070 Uiso 1 1 calc R . .
C12 C 0.1927(8) 0.31057(10) 0.7876(3) 0.0654(11) Uani 1 1 d . A .
H12A H 0.2500 0.3053 0.8645 0.079 Uiso 1 1 calc R . .
H12B H 0.0438 0.3049 0.7875 0.079 Uiso 1 1 calc R . .
C13 C 0.2169(6) 0.34831(9) 0.7652(3) 0.0519(8) Uani 1 1 d . . .
H13 H 0.1384 0.3613 0.8232 0.062 Uiso 1 1 calc R A .
C14 C 0.1339(6) 0.35579(9) 0.6410(4) 0.0543(9) Uani 1 1 d . A .
H14A H -0.0021 0.3452 0.6270 0.065 Uiso 1 1 calc R . .
H14B H 0.1213 0.3798 0.6275 0.065 Uiso 1 1 calc R . .
C15 C 0.5063(5) 0.35122(9) 0.6329(3) 0.0486(8) Uani 1 1 d . A .
H15A H 0.6069 0.3328 0.6342 0.058 Uiso 1 1 calc R . .
H15B H 0.5710 0.3704 0.5946 0.058 Uiso 1 1 calc R . .
C16 C 0.4435(5) 0.36068(8) 0.7585(3) 0.0406(7) Uani 1 1 d . A .
C17 C 0.5902(8) 0.34794(10) 0.8550(4) 0.0696(12) Uani 1 1 d . . .
H17A H 0.7258 0.3585 0.8478 0.104 Uiso 1 1 calc R A .
H17B H 0.6056 0.3239 0.8482 0.104 Uiso 1 1 calc R . .
H17C H 0.5318 0.3533 0.9298 0.104 Uiso 1 1 calc R . .
C18 C -0.0277(9) 0.33193(12) 0.0906(4) 0.0754(13) Uani 1 1 d . . .
H18A H -0.0294 0.3217 0.0145 0.113 Uiso 1 1 calc R A .
H18B H 0.0471 0.3529 0.0874 0.113 Uiso 1 1 calc R . .
H18C H -0.1699 0.3359 0.1151 0.113 Uiso 1 1 calc R . .
C19 C 0.3174(7) 0.30616(15) 0.1440(4) 0.0778(13) Uani 1 1 d . . .
H19A H 0.3285 0.2965 0.0674 0.117 Uiso 1 1 calc R A .
H19B H 0.3919 0.2923 0.1995 0.117 Uiso 1 1 calc R . .
H19C H 0.3777 0.3284 0.1440 0.117 Uiso 1 1 calc R . .
C20 C -0.0834(6) 0.27708(10) 0.5534(3) 0.0554(9) Uani 1 1 d . A .
H20A H -0.1936 0.2688 0.5073 0.066 Uiso 1 1 calc R . .
H20B H -0.0972 0.2781 0.6342 0.066 Uiso 1 1 calc R . .
O1 O 0.0549(6) 0.25096(9) 0.0915(3) 0.0786(9) Uani 1 1 d . . .
H1A H -0.0271 0.2509 0.0355 0.118 Uiso 1 1 calc R . .
O2 O -0.1619(5) 0.32400(8) 0.3252(2) 0.0733(8) Uani 1 1 d . A .
H2 H -0.2068 0.3433 0.3197 0.110 Uiso 1 1 d R . .
O3 O 0.4193(3) 0.39704(5) 0.7690(2) 0.0450(5) Uani 1 1 d . . .
C1' C 0.5991(5) 0.41678(8) 0.7638(3) 0.0432(7) Uani 1 1 d . A .
H1' H 0.7130 0.4045 0.7252 0.052 Uiso 1 1 calc R . .
C2' C 0.5465(6) 0.44900(9) 0.6965(3) 0.0496(8) Uani 1 1 d . . .
H2' H 0.4250 0.4597 0.7335 0.060 Uiso 1 1 calc R A .
C3' C 0.7324(6) 0.47345(9) 0.7024(3) 0.0531(8) Uani 1 1 d . A .
H3' H 0.8497 0.4639 0.6581 0.064 Uiso 1 1 calc R . .
C4' C 0.8054(6) 0.47906(9) 0.8284(3) 0.0528(8) Uani 1 1 d . . .
H4' H 0.6940 0.4909 0.8706 0.063 Uiso 1 1 calc R A .
C5' C 0.8466(6) 0.44526(9) 0.8882(3) 0.0494(8) Uani 1 1 d . A .
H5' H 0.9626 0.4336 0.8492 0.059 Uiso 1 1 calc R . .
C6' C 0.9001(7) 0.44955(10) 1.0177(4) 0.0615(10) Uani 1 1 d . . .
H6'1 H 1.0088 0.4666 1.0263 0.074 Uiso 1 1 calc R A .
H6'2 H 0.7757 0.4574 1.0582 0.074 Uiso 1 1 calc R . .
O4 O 0.6591(4) 0.42509(6) 0.88115(19) 0.0453(5) Uani 1 1 d . . .
O5 O 0.9913(6) 0.49876(8) 0.8324(3) 0.0801(9) Uani 1 1 d . A .
H5 H 1.0133 0.5067 0.7675 0.120 Uiso 1 1 calc R . .
O6 O 0.6719(5) 0.50469(8) 0.6502(3) 0.0730(8) Uani 1 1 d . . .
H6 H 0.6666 0.5025 0.5790 0.109 Uiso 1 1 d R A .
O7 O 0.4900(5) 0.44102(8) 0.5795(2) 0.0680(8) Uani 1 1 d . A .
H7 H 0.5924 0.4437 0.5372 0.102 Uiso 1 1 calc R . .
O8 O 0.9704(5) 0.41967(9) 1.0698(3) 0.0778(9) Uani 1 1 d . A .
H8 H 1.0770 0.4131 1.0368 0.117 Uiso 1 1 calc R . .
C1A C 0.6056(6) 0.68162(8) 0.7044(3) 0.0437(7) Uani 1 1 d . B .
H1A1 H 0.7548 0.6868 0.7194 0.052 Uiso 1 1 calc R . .
C2A C 0.4784(9) 0.70762(10) 0.7718(4) 0.0698(12) Uani 1 1 d . . .
H2A1 H 0.3351 0.7088 0.7413 0.084 Uiso 1 1 calc R . .
H2A2 H 0.5426 0.7297 0.7654 0.084 Uiso 1 1 calc R . .
C3A C 0.4793(7) 0.69589(10) 0.8993(3) 0.0571(9) Uani 1 1 d . . .
H3A H 0.3318 0.6924 0.9214 0.068 Uiso 1 1 calc R . .
C4A C 0.5879(7) 0.66116(10) 0.9021(3) 0.0571(9) Uani 1 1 d . B .
C5A C 0.5570(6) 0.64938(9) 0.7724(3) 0.0517(8) Uani 1 1 d . . .
C6A C 0.735(3) 0.6227(3) 0.7462(9) 0.052(3) Uani 0.467(15) 1 d P B 3
H6AN H 0.8709 0.6339 0.7453 0.062 Uiso 0.467(15) 1 calc PR B 3
H6AM H 0.7383 0.6060 0.8082 0.062 Uiso 0.467(15) 1 calc PR B 3
C7A C 0.6972(18) 0.60513(18) 0.6289(6) 0.047(3) Uani 0.467(15) 1 d P B 3
H7A1 H 0.5467 0.6017 0.6180 0.056 Uiso 0.467(15) 1 calc PR B 3
H7A2 H 0.7638 0.5831 0.6315 0.056 Uiso 0.467(15) 1 calc PR B 3
C6D C 0.638(2) 0.6149(3) 0.7221(10) 0.058(3) Uani 0.533(15) 1 d P B 4
H6D1 H 0.6680 0.5999 0.7871 0.069 Uiso 0.533(15) 1 calc PR B 4
H6D2 H 0.5259 0.6049 0.6757 0.069 Uiso 0.533(15) 1 calc PR B 4
C7D C 0.8344(14) 0.61730(19) 0.6472(6) 0.048(2) Uani 0.533(15) 1 d P B 4
H7D1 H 0.9088 0.5960 0.6510 0.057 Uiso 0.533(15) 1 calc PR B 4
H7D2 H 0.9270 0.6344 0.6798 0.057 Uiso 0.533(15) 1 calc PR B 4
C8A C 0.7876(6) 0.62596(9) 0.5160(3) 0.0531(9) Uani 1 1 d . . .
C9A C 0.7710(6) 0.66502(9) 0.5127(3) 0.0473(7) Uani 1 1 d . B .
H9A H 0.8934 0.6733 0.5573 0.057 Uiso 1 1 calc R . .
C10A C 0.5786(5) 0.67956(8) 0.5735(3) 0.0424(7) Uani 1 1 d . . .
C11A C 0.8015(7) 0.67775(9) 0.3877(3) 0.0594(10) Uani 1 1 d . . .
H11C H 0.7483 0.7006 0.3827 0.071 Uiso 1 1 calc R B .
H11D H 0.9517 0.6785 0.3721 0.071 Uiso 1 1 calc R . .
C12A C 0.6942(8) 0.65677(10) 0.2922(3) 0.0638(11) Uani 1 1 d . B .
H12C H 0.5462 0.6629 0.2875 0.077 Uiso 1 1 calc R . .
H12D H 0.7575 0.6621 0.2176 0.077 Uiso 1 1 calc R . .
C13A C 0.7114(6) 0.61901(9) 0.3135(3) 0.0480(8) Uani 1 1 d . . .
H13A H 0.6363 0.6064 0.2522 0.058 Uiso 1 1 calc R B .
C14A C 0.6206(6) 0.61137(9) 0.4335(4) 0.0578(10) Uani 1 1 d . B .
H14C H 0.6041 0.5873 0.4452 0.069 Uiso 1 1 calc R . .
H14D H 0.4852 0.6223 0.4438 0.069 Uiso 1 1 calc R . .
C15A C 0.9926(6) 0.61502(10) 0.4562(3) 0.0542(9) Uani 1 1 d . B .
H15C H 1.0521 0.5955 0.4956 0.065 Uiso 1 1 calc R . .
H15D H 1.0954 0.6331 0.4594 0.065 Uiso 1 1 calc R . .
C16A C 0.9387(5) 0.60631(8) 0.3277(3) 0.0425(7) Uani 1 1 d . B .
C17A C 1.0915(7) 0.61890(10) 0.2367(4) 0.0673(11) Uani 1 1 d . . .
H17D H 1.2263 0.6083 0.2485 0.101 Uiso 1 1 calc R B .
H17E H 1.1069 0.6429 0.2439 0.101 Uiso 1 1 calc R . .
H17F H 1.0383 0.6135 0.1600 0.101 Uiso 1 1 calc R . .
C18A C 0.4824(10) 0.63814(12) 0.9907(4) 0.0789(14) Uani 1 1 d . . .
H18D H 0.5062 0.6468 1.0682 0.118 Uiso 1 1 calc R B .
H18E H 0.5410 0.6159 0.9851 0.118 Uiso 1 1 calc R . .
H18F H 0.3334 0.6372 0.9747 0.118 Uiso 1 1 calc R . .
C19A C 0.8218(8) 0.66382(17) 0.9345(4) 0.0874(15) Uani 1 1 d . . .
H19D H 0.8960 0.6748 0.8723 0.131 Uiso 1 1 calc R B .
H19E H 0.8787 0.6417 0.9465 0.131 Uiso 1 1 calc R . .
H19F H 0.8377 0.6767 1.0051 0.131 Uiso 1 1 calc R . .
C20A C 0.4076(7) 0.69058(10) 0.5186(3) 0.0592(9) Uani 1 1 d . B .
H20C H 0.2980 0.7001 0.5609 0.071 Uiso 1 1 calc R . .
H20D H 0.3968 0.6889 0.4376 0.071 Uiso 1 1 calc R . .
O1A O 0.5677(6) 0.71984(9) 0.9800(3) 0.0795(10) Uani 1 1 d . . .
H1A2 H 0.6786 0.7272 0.9539 0.119 Uiso 1 1 calc R . .
O2A O 0.3368(5) 0.64256(9) 0.7555(3) 0.0801(10) Uani 1 1 d . B .
H2A3 H 0.3051 0.6254 0.7912 0.120 Uiso 1 1 calc R . .
O3A O 0.9126(3) 0.56966(5) 0.3150(2) 0.0448(5) Uani 1 1 d . . .
C1A' C 1.0935(5) 0.55027(8) 0.3243(3) 0.0427(7) Uani 1 1 d . B .
H1A' H 1.2051 0.5627 0.3658 0.051 Uiso 1 1 calc R . .
C2A' C 1.0418(6) 0.51762(9) 0.3888(3) 0.0509(8) Uani 1 1 d . . .
H2A' H 0.9237 0.5065 0.3484 0.061 Uiso 1 1 calc R B .
C3A' C 1.2330(6) 0.49401(9) 0.3874(3) 0.0528(8) Uani 1 1 d . B .
H3A' H 1.3464 0.5041 0.4348 0.063 Uiso 1 1 calc R . .
C4A' C 1.3124(6) 0.48908(9) 0.2630(3) 0.0535(9) Uani 1 1 d . . .
H4A' H 1.2060 0.4766 0.2178 0.064 Uiso 1 1 calc R B .
C5A' C 1.3493(6) 0.52313(9) 0.2044(3) 0.0488(8) Uani 1 1 d . B .
H5A' H 1.4607 0.5353 0.2470 0.059 Uiso 1 1 calc R . .
C6A' C 1.4105(7) 0.51954(11) 0.0777(4) 0.0648(11) Uani 1 1 d . . .
H6A1 H 1.5245 0.5033 0.0718 0.078 Uiso 1 1 calc R B .
H6A2 H 1.2909 0.5109 0.0332 0.078 Uiso 1 1 calc R . .
O4A O 1.1582(4) 0.54228(6) 0.2077(2) 0.0475(5) Uani 1 1 d . . .
O5A O 1.5032(6) 0.47070(9) 0.2635(3) 0.0883(11) Uani 1 1 d . B .
H5A H 1.5093 0.4588 0.3221 0.132 Uiso 1 1 calc R . .
O6A O 1.1753(6) 0.46256(8) 0.4382(3) 0.0771(9) Uani 1 1 d . . .
H6A H 1.2684 0.4564 0.4838 0.116 Uiso 1 1 calc R B .
O7A O 0.9808(5) 0.52510(9) 0.5046(3) 0.0711(8) Uani 1 1 d . B .
H7A H 1.0840 0.5316 0.5423 0.107 Uiso 1 1 calc R . .
O8A O 1.4752(5) 0.55026(9) 0.0287(3) 0.0810(9) Uani 1 1 d . B .
H8A H 1.6045 0.5512 0.0293 0.122 Uiso 1 1 calc R . .
C1B C 0.1917(11) 0.72400(15) 0.1724(4) 0.0960(17) Uani 1 1 d . . .
H1B1 H 0.3073 0.7213 0.2266 0.144 Uiso 1 1 calc R . .
H1B2 H 0.1683 0.7033 0.1310 0.144 Uiso 1 1 calc R . .
H1B3 H 0.0667 0.7300 0.2143 0.144 Uiso 1 1 calc R . .
O1B O 0.2391(6) 0.74928(9) 0.0933(3) 0.0792(9) Uani 1 1 d . . .
H1B H 0.3407 0.7436 0.0542 0.119 Uiso 1 1 calc R . .
O1W O 0.7973(7) 0.42970(15) 0.4319(5) 0.147(2) Uani 1 1 d . . .
H1K H 0.7399 0.4208 0.3719 0.221 Uiso 1 1 d R . .
H1P H 0.8921 0.4431 0.4076 0.221 Uiso 1 1 d R . .
O2W O 0.2148(6) 0.57614(9) 0.8526(3) 0.0845(9) Uani 1 1 d . . .
H2P H 0.2870 0.5835 0.9103 0.127 Uiso 1 1 d R . .
H2K H 0.0858 0.5807 0.8649 0.127 Uiso 1 1 d R . .
O3W O 0.9003(6) 0.55249(11) 0.0007(3) 0.0911(10) Uani 1 1 d . . .
H3P H 0.9353 0.5514 0.0726 0.137 Uiso 1 1 d R . .
H3K H 0.9488 0.5351 -0.0329 0.137 Uiso 1 1 d R . .
O4W O 0.3978(6) 0.41445(13) 0.0843(3) 0.1052(13) Uani 1 1 d . . .
H4K H 0.4207 0.4333 0.0513 0.158 Uiso 1 1 d R . .
H4P H 0.4343 0.3991 0.0366 0.158 Uiso 1 1 d R . .
O5W O 0.7081(6) 0.39174(8) 0.2372(3) 0.0843(9) Uani 1 1 d . . .
H5P H 0.7925 0.3947 0.1808 0.126 Uiso 1 1 d R . .
H5K H 0.5843 0.3959 0.2117 0.126 Uiso 1 1 d R . .
O6W O 0.2779(7) 0.53228(15) 0.6721(5) 0.1299(18) Uani 1 1 d . . .
H6K H 0.3925 0.5409 0.6482 0.195 Uiso 1 1 d R . .
H6P H 0.2323 0.5449 0.7263 0.195 Uiso 1 1 d R . .

loop_
_atom_site_aniso_label
_atom_site_aniso_U_11
_atom_site_aniso_U_22
_atom_site_aniso_U_33
_atom_site_aniso_U_23
_atom_site_aniso_U_13
_atom_site_aniso_U_12
C1 0.0456(18) 0.0457(17) 0.0387(16) -0.0025(13) -0.0011(13) -0.0015(14)
C2 0.098(3) 0.049(2) 0.054(2) -0.0140(16) -0.004(2) -0.006(2)
C3 0.064(2) 0.055(2) 0.0455(18) -0.0161(15) -0.0042(16) 0.0090(17)
C4 0.061(2) 0.062(2) 0.0355(17) -0.0016(15) -0.0037(15) -0.0012(17)
C5 0.059(2) 0.0464(18) 0.0441(18) -0.0037(14) -0.0094(15) -0.0027(15)
C6 0.034(5) 0.046(3) 0.044(3) 0.003(2) -0.015(3) 0.004(3)
C7 0.037(4) 0.037(3) 0.035(3) -0.001(2) 0.001(2) -0.004(3)
C6C 0.033(7) 0.049(6) 0.062(6) 0.022(5) -0.019(6) -0.011(5)
C7C 0.078(10) 0.040(5) 0.052(6) 0.000(4) -0.001(5) -0.002(5)
C8 0.052(2) 0.0528(18) 0.0372(16) 0.0053(13) -0.0040(14) -0.0194(15)
C9 0.0375(17) 0.0510(17) 0.0415(16) -0.0075(13) 0.0041(13) -0.0007(14)
C10 0.0479(18) 0.0360(14) 0.0378(15) -0.0015(12) 0.0036(13) -0.0047(13)
C11 0.076(3) 0.0453(18) 0.052(2) 0.0032(15) -0.0182(18) -0.0015(17)
C12 0.099(3) 0.063(2) 0.0348(17) -0.0019(15) 0.0045(18) -0.031(2)
C13 0.050(2) 0.0541(19) 0.0525(19) -0.0135(15) 0.0186(15) -0.0140(15)
C14 0.0340(18) 0.0413(17) 0.087(3) -0.0059(17) -0.0151(16) -0.0027(14)
C15 0.0384(18) 0.059(2) 0.0481(18) -0.0106(15) 0.0056(14) -0.0114(15)
C16 0.0408(17) 0.0427(15) 0.0384(16) 0.0017(12) -0.0021(13) -0.0006(13)
C17 0.089(3) 0.055(2) 0.064(2) 0.0031(18) -0.037(2) -0.004(2)
C18 0.110(4) 0.074(3) 0.042(2) 0.0009(18) -0.018(2) 0.012(3)
C19 0.067(3) 0.120(4) 0.046(2) 0.017(2) 0.0092(19) -0.004(3)
C20 0.054(2) 0.064(2) 0.0487(19) -0.0062(16) 0.0023(16) -0.0177(17)
O1 0.092(2) 0.091(2) 0.0522(16) -0.0320(15) -0.0113(14) 0.0267(18)
O2 0.080(2) 0.0805(19) 0.0595(16) -0.0139(14) -0.0096(14) 0.0391(16)
O3 0.0383(12) 0.0446(12) 0.0522(13) -0.0052(10) 0.0013(10) -0.0063(9)
C1' 0.0391(17) 0.0477(17) 0.0429(16) -0.0012(13) 0.0040(13) -0.0078(14)
C2' 0.0418(19) 0.058(2) 0.0494(18) 0.0060(15) -0.0013(14) -0.0046(15)
C3' 0.055(2) 0.0511(18) 0.0533(19) 0.0123(15) 0.0087(16) -0.0038(16)
C4' 0.061(2) 0.0487(18) 0.0494(18) -0.0022(15) 0.0066(16) -0.0155(16)
C5' 0.051(2) 0.0477(17) 0.0492(18) -0.0019(14) -0.0015(15) -0.0120(15)
C6' 0.065(3) 0.061(2) 0.059(2) 0.0027(17) -0.0102(18) -0.0203(19)
O4 0.0465(13) 0.0494(12) 0.0401(11) 0.0012(9) -0.0020(9) -0.0146(10)
O5 0.088(2) 0.080(2) 0.0727(19) 0.0055(16) 0.0019(16) -0.0476(17)
O6 0.079(2) 0.0703(17) 0.0700(18) 0.0300(14) 0.0074(15) -0.0020(15)
O7 0.0670(19) 0.087(2) 0.0492(14) 0.0117(13) -0.0136(12) -0.0083(16)
O8 0.070(2) 0.087(2) 0.0761(19) 0.0253(16) -0.0080(15) -0.0024(16)
C1A 0.0486(19) 0.0428(16) 0.0395(16) -0.0002(13) -0.0027(13) -0.0006(14)
C2A 0.104(4) 0.052(2) 0.054(2) -0.0095(17) 0.006(2) 0.018(2)
C3A 0.061(2) 0.059(2) 0.051(2) -0.0118(16) 0.0095(17) -0.0068(17)
C4A 0.066(2) 0.066(2) 0.0391(17) 0.0009(15) 0.0040(16) -0.0042(18)
C5A 0.063(2) 0.0461(18) 0.0460(18) 0.0025(14) 0.0084(16) -0.0063(16)
C6A 0.091(10) 0.038(5) 0.027(4) 0.008(3) 0.008(5) 0.012(5)
C7A 0.071(7) 0.032(4) 0.038(4) 0.006(3) 0.003(4) 0.006(4)
C6D 0.078(8) 0.045(5) 0.051(5) 0.003(4) 0.004(5) 0.005(5)
C7D 0.051(5) 0.040(3) 0.052(4) 0.003(3) -0.003(3) 0.009(4)
C8A 0.066(2) 0.058(2) 0.0360(16) 0.0038(14) 0.0078(15) 0.0212(17)
C9A 0.0420(18) 0.0556(18) 0.0442(17) -0.0087(14) -0.0055(13) 0.0039(15)
C10A 0.0492(19) 0.0393(15) 0.0386(15) -0.0014(12) 0.0011(13) 0.0044(13)
C11A 0.071(3) 0.0448(17) 0.063(2) 0.0028(16) 0.0180(19) -0.0016(17)
C12A 0.092(3) 0.065(2) 0.0347(17) 0.0073(16) -0.0020(17) 0.025(2)
C13A 0.0446(19) 0.0502(18) 0.0490(18) -0.0092(14) -0.0137(14) 0.0080(15)
C14A 0.0403(19) 0.0430(17) 0.091(3) -0.0045(17) 0.0189(18) 0.0019(14)
C15A 0.045(2) 0.065(2) 0.052(2) -0.0132(16) -0.0093(15) 0.0153(17)
C16A 0.0406(18) 0.0472(17) 0.0398(16) -0.0005(13) 0.0000(13) 0.0018(13)
C17A 0.074(3) 0.058(2) 0.070(3) 0.0009(18) 0.032(2) 0.0007(19)
C18A 0.121(4) 0.072(3) 0.044(2) 0.0040(18) 0.016(2) -0.009(3)
C19A 0.074(3) 0.131(5) 0.056(3) 0.017(3) -0.010(2) 0.001(3)
C20A 0.059(2) 0.071(2) 0.0472(19) -0.0054(16) -0.0062(16) 0.0209(19)
O1A 0.101(3) 0.084(2) 0.0540(16) -0.0267(14) 0.0226(15) -0.0343(18)
O2A 0.084(2) 0.098(2) 0.0584(16) -0.0152(15) 0.0158(15) -0.0462(18)
O3A 0.0358(12) 0.0458(12) 0.0529(13) -0.0015(9) 0.0012(9) 0.0037(9)
C1A' 0.0349(16) 0.0509(17) 0.0423(16) 0.0002(13) 0.0001(12) 0.0045(13)
C2A' 0.0422(18) 0.062(2) 0.0488(19) 0.0060(15) -0.0006(15) -0.0011(15)
C3A' 0.051(2) 0.0526(19) 0.055(2) 0.0111(16) -0.0077(16) 0.0052(16)
C4A' 0.060(2) 0.0457(18) 0.054(2) 0.0012(14) -0.0076(16) 0.0170(16)
C5A' 0.0445(19) 0.0516(18) 0.0505(19) -0.0014(15) 0.0019(15) 0.0098(15)
C6A' 0.067(3) 0.070(2) 0.058(2) 0.0113(18) 0.0143(19) 0.0245(19)
O4A 0.0463(13) 0.0517(12) 0.0445(12) 0.0035(10) 0.0021(10) 0.0148(10)
O5A 0.094(2) 0.096(2) 0.075(2) 0.0101(17) 0.0032(18) 0.053(2)
O6A 0.081(2) 0.0651(17) 0.085(2) 0.0340(15) -0.0108(17) 0.0008(15)
O7A 0.0660(18) 0.091(2) 0.0561(15) 0.0136(14) 0.0158(13) 0.0095(16)
O8A 0.0632(19) 0.098(2) 0.082(2) 0.0281(18) 0.0122(17) 0.0055(17)
C1B 0.140(5) 0.089(3) 0.059(3) 0.006(2) 0.014(3) 0.013(3)
O1B 0.098(3) 0.0775(19) 0.0618(18) 0.0029(15) -0.0024(16) 0.0090(17)
O1W 0.100(3) 0.178(5) 0.164(4) -0.104(4) 0.042(3) -0.045(3)
O2W 0.091(2) 0.082(2) 0.080(2) 0.0021(17) 0.0015(18) -0.0061(18)
O3W 0.078(2) 0.127(3) 0.068(2) -0.0010(19) -0.0063(16) -0.007(2)
O4W 0.079(2) 0.151(4) 0.086(2) 0.010(2) 0.0177(19) 0.016(2)
O5W 0.089(2) 0.078(2) 0.086(2) 0.0025(17) 0.0066(18) 0.0035(17)
O6W 0.094(3) 0.155(4) 0.140(4) -0.067(3) -0.005(3) 0.012(3)

loop_
_atom_type_symbol
_atom_type_description
_atom_type_scat_dispersion_real
_atom_type_scat_dispersion_imag
_atom_type_scat_source
C C 0.0181 0.0091 'International Tables Vol C Tables 4.2.6.8 and 6.1.1.4'
H H 0.0000 0.0000 'International Tables Vol C Tables 4.2.6.8 and 6.1.1.4'
O O 0.0492 0.0322 'International Tables Vol C Tables 4.2.6.8 and 6.1.1.4'

loop_
_geom_angle_atom_site_label_1
_geom_angle_atom_site_label_2
_geom_angle_atom_site_label_3
_geom_angle
C10 C1 C2 119.4(3)
C10 C1 C5 114.3(3)
C2 C1 C5 103.2(3)
C10 C1 H1 106.4
C2 C1 H1 106.4
C5 C1 H1 106.4
C1 C2 C3 106.3(3)
C1 C2 H2A 110.5
C3 C2 H2A 110.5
C1 C2 H2B 110.5
C3 C2 H2B 110.5
H2A C2 H2B 108.7
O1 C3 C2 111.8(3)
O1 C3 C4 114.7(3)
C2 C3 C4 106.8(3)
O1 C3 H3 107.8
C2 C3 H3 107.8
C4 C3 H3 107.8
C3 C4 C18 111.2(3)
C3 C4 C19 111.3(4)
C18 C4 C19 107.7(4)
C3 C4 C5 101.2(3)
C18 C4 C5 114.9(3)
C19 C4 C5 110.5(3)
O2 C5 C6 99.0(4)
O2 C5 C1 107.7(3)
C6 C5 C1 119.3(4)
O2 C5 C4 105.0(3)
C6 C5 C4 122.2(4)
C1 C5 C4 102.2(3)
O2 C5 C6C 122.8(7)
C6 C5 C6C 23.9(4)
C1 C5 C6C 107.2(5)
C4 C5 C6C 110.0(6)
C5 C6 C7 116.0(6)
C5 C6 H6X 108.3
C7 C6 H6X 108.3
C5 C6 H6Y 108.3
C7 C6 H6Y 108.3
H6X C6 H6Y 107.4
C6 C7 C8 115.0(6)
C6 C7 H7X 108.5
C8 C7 H7X 108.5
C6 C7 H7Y 108.5
C8 C7 H7Y 108.5
H7X C7 H7Y 107.5
C7C C6C C5 114.4(12)
C7C C6C H6C1 108.7
C5 C6C H6C1 108.7
C7C C6C H6C2 108.7
C5 C6C H6C2 108.7
H6C1 C6C H6C2 107.6
C6C C7C C8 116.3(11)
C6C C7C H7C1 108.2
C8 C7C H7C1 108.2
C6C C7C H7C2 108.2
C8 C7C H7C2 108.2
H7C1 C7C H7C2 107.4
C14 C8 C15 101.4(3)
C14 C8 C9 109.3(3)
C15 C8 C9 108.7(3)
C14 C8 C7 124.6(4)
C15 C8 C7 104.3(3)
C9 C8 C7 107.5(3)
C14 C8 C7C 90.3(6)
C15 C8 C7C 121.4(5)
C9 C8 C7C 121.0(4)
C7 C8 C7C 34.7(4)
C10 C9 C11 114.7(3)
C10 C9 C8 113.9(3)
C11 C9 C8 109.8(3)
C10 C9 H9 105.9
C11 C9 H9 105.9
C8 C9 H9 105.9
C20 C10 C1 121.6(3)
C20 C10 C9 124.4(3)
C1 C10 C9 114.0(3)
C12 C11 C9 115.6(3)
C12 C11 H11A 108.4
C9 C11 H11A 108.4
C12 C11 H11B 108.4
C9 C11 H11B 108.4
H11A C11 H11B 107.4
C11 C12 C13 112.9(3)
C11 C12 H12A 109.0
C13 C12 H12A 109.0
C11 C12 H12B 109.0
C13 C12 H12B 109.0
H12A C12 H12B 107.8
C16 C13 C12 115.0(3)
C16 C13 C14 101.8(3)
C12 C13 C14 108.0(3)
C16 C13 H13 110.5
C12 C13 H13 110.6
C14 C13 H13 110.6
C8 C14 C13 102.3(3)
C8 C14 H14A 111.3
C13 C14 H14A 111.3
C8 C14 H14B 111.3
C13 C14 H14B 111.3
H14A C14 H14B 109.2
C16 C15 C8 107.7(3)
C16 C15 H15A 110.2
C8 C15 H15A 110.2
C16 C15 H15B 110.2
C8 C15 H15B 110.2
H15A C15 H15B 108.5
O3 C16 C13 102.4(3)
O3 C16 C17 109.5(3)
C13 C16 C17 115.2(3)
O3 C16 C15 110.3(2)
C13 C16 C15 102.8(3)
C17 C16 C15 115.7(3)
C16 C17 H17A 109.5
C16 C17 H17B 109.5
H17A C17 H17B 109.5
C16 C17 H17C 109.5
H17A C17 H17C 109.5
H17B C17 H17C 109.5
C4 C18 H18A 109.5
C4 C18 H18B 109.5
H18A C18 H18B 109.5
C4 C18 H18C 109.5
H18A C18 H18C 109.5
H18B C18 H18C 109.5
C4 C19 H19A 109.5
C4 C19 H19B 109.5
H19A C19 H19B 109.5
C4 C19 H19C 109.5
H19A C19 H19C 109.5
H19B C19 H19C 109.5
C10 C20 H20A 120.0
C10 C20 H20B 120.0
H20A C20 H20B 120.0
C3 O1 H1A 109.5
C5 O2 H2 117.7
C1' O3 C16 118.0(2)
O3 C1' O4 107.5(2)
O3 C1' C2' 108.7(3)
O4 C1' C2' 109.5(3)
O3 C1' H1' 110.4
O4 C1' H1' 110.4
C2' C1' H1' 110.4
O7 C2' C3' 111.8(3)
O7 C2' C1' 109.9(3)
C3' C2' C1' 110.2(3)
O7 C2' H2' 108.3
C3' C2' H2' 108.3
C1' C2' H2' 108.3
O6 C3' C4' 110.2(3)
O6 C3' C2' 109.3(3)
C4' C3' C2' 111.1(3)
O6 C3' H3' 108.7
C4' C3' H3' 108.7
C2' C3' H3' 108.7
O5 C4' C3' 110.8(3)
O5 C4' C5' 109.4(3)
C3' C4' C5' 110.1(3)
O5 C4' H4' 108.8
C3' C4' H4' 108.8
C5' C4' H4' 108.8
O4 C5' C6' 107.0(3)
O4 C5' C4' 109.1(3)
C6' C5' C4' 111.9(3)
O4 C5' H5' 109.6
C6' C5' H5' 109.6
C4' C5' H5' 109.6
O8 C6' C5' 112.7(3)
O8 C6' H6'1 109.1
C5' C6' H6'1 109.1
O8 C6' H6'2 109.1
C5' C6' H6'2 109.1
H6'1 C6' H6'2 107.8
C1' O4 C5' 113.2(2)
C4' O5 H5 109.5
C3' O6 H6 109.2
C2' O7 H7 109.5
C6' O8 H8 109.5
C10A C1A C2A 119.0(3)
C10A C1A C5A 116.0(3)
C2A C1A C5A 101.5(3)
C10A C1A H1A1 106.5
C2A C1A H1A1 106.5
C5A C1A H1A1 106.5
C1A C2A C3A 106.2(3)
C1A C2A H2A1 110.5
C3A C2A H2A1 110.5
C1A C2A H2A2 110.5
C3A C2A H2A2 110.5
H2A1 C2A H2A2 108.7
O1A C3A C2A 114.1(3)
O1A C3A C4A 114.1(4)
C2A C3A C4A 106.8(3)
O1A C3A H3A 107.2
C2A C3A H3A 107.2
C4A C3A H3A 107.2
C18A C4A C19A 108.2(4)
C18A C4A C3A 110.6(4)
C19A C4A C3A 112.0(4)
C18A C4A C5A 113.6(3)
C19A C4A C5A 111.2(3)
C3A C4A C5A 101.3(3)
O2A C5A C1A 106.9(3)
O2A C5A C4A 107.2(3)
C1A C5A C4A 102.0(3)
O2A C5A C6D 96.2(6)
C1A C5A C6D 118.2(5)
C4A C5A C6D 124.6(6)
O2A C5A C6A 123.0(7)
C1A C5A C6A 108.4(5)
C4A C5A C6A 107.3(6)
C6D C5A C6A 27.0(4)
C7A C6A C5A 111.6(11)
C7A C6A H6AN 109.3
C5A C6A H6AN 109.3
C7A C6A H6AM 109.3
C5A C6A H6AM 109.3
H6AN C6A H6AM 108.0
C6A C7A C8A 114.1(9)
C6A C7A H7A1 108.7
C8A C7A H7A1 108.7
C6A C7A H7A2 108.7
C8A C7A H7A2 108.7
H7A1 C7A H7A2 107.6
C7D C6D C5A 115.2(9)
C7D C6D H6D1 108.5
C5A C6D H6D1 108.5
C7D C6D H6D2 108.5
C5A C6D H6D2 108.5
H6D1 C6D H6D2 107.5
C6D C7D C8A 114.0(9)
C6D C7D H7D1 108.8
C8A C7D H7D1 108.8
C6D C7D H7D2 108.8
C8A C7D H7D2 108.8
H7D1 C7D H7D2 107.6
C14A C8A C15A 101.7(3)
C14A C8A C9A 108.5(3)
C15A C8A C9A 109.2(3)
C14A C8A C7D 129.3(5)
C15A C8A C7D 102.3(4)
C9A C8A C7D 104.7(4)
C14A C8A C7A 92.8(5)
C15A C8A C7A 120.8(4)
C9A C8A C7A 119.8(3)
C7D C8A C7A 36.8(4)
C10A C9A C11A 114.3(3)
C10A C9A C8A 114.9(3)
C11A C9A C8A 110.0(3)
C10A C9A H9A 105.6
C11A C9A H9A 105.6
C8A C9A H9A 105.6
C20A C10A C1A 122.6(3)
C20A C10A C9A 124.4(3)
C1A C10A C9A 113.0(3)
C12A C11A C9A 115.3(3)
C12A C11A H11C 108.4
C9A C11A H11C 108.4
C12A C11A H11D 108.4
C9A C11A H11D 108.4
H11C C11A H11D 107.5
C13A C12A C11A 113.1(3)
C13A C12A H12C 109.0
C11A C12A H12C 109.0
C13A C12A H12D 109.0
C11A C12A H12D 109.0
H12C C12A H12D 107.8
C12A C13A C14A 108.2(3)
C12A C13A C16A 114.0(3)
C14A C13A C16A 101.7(3)
C12A C13A H13A 110.9
C14A C13A H13A 110.9
C16A C13A H13A 110.9
C13A C14A C8A 102.4(3)
C13A C14A H14C 111.3
C8A C14A H14C 111.3
C13A C14A H14D 111.3
C8A C14A H14D 111.3
H14C C14A H14D 109.2
C8A C15A C16A 107.9(3)
C8A C15A H15C 110.1
C16A C15A H15C 110.1
C8A C15A H15D 110.1
C16A C15A H15D 110.1
H15C C15A H15D 108.4
O3A C16A C17A 109.3(3)
O3A C16A C13A 102.1(3)
C17A C16A C13A 115.2(3)
O3A C16A C15A 109.8(3)
C17A C16A C15A 116.3(3)
C13A C16A C15A 103.1(3)
C16A C17A H17D 109.5
C16A C17A H17E 109.5
H17D C17A H17E 109.5
C16A C17A H17F 109.5
H17D C17A H17F 109.5
H17E C17A H17F 109.5
C4A C18A H18D 109.5
C4A C18A H18E 109.5
H18D C18A H18E 109.5
C4A C18A H18F 109.5
H18D C18A H18F 109.5
H18E C18A H18F 109.5
C4A C19A H19D 109.5
C4A C19A H19E 109.5
H19D C19A H19E 109.5
C4A C19A H19F 109.5
H19D C19A H19F 109.5
H19E C19A H19F 109.5
C10A C20A H20C 120.0
C10A C20A H20D 120.0
H20C C20A H20D 120.0
C3A O1A H1A2 109.5
C5A O2A H2A3 109.5
C1A' O3A C16A 116.8(2)
O3A C1A' O4A 107.3(2)
O3A C1A' C2A' 109.0(3)
O4A C1A' C2A' 109.0(3)
O3A C1A' H1A' 110.5
O4A C1A' H1A' 110.5
C2A' C1A' H1A' 110.5
O7A C2A' C1A' 109.6(3)
O7A C2A' C3A' 111.3(3)
C1A' C2A' C3A' 109.9(3)
O7A C2A' H2A' 108.7
C1A' C2A' H2A' 108.7
C3A' C2A' H2A' 108.7
O6A C3A' C4A' 110.8(3)
O6A C3A' C2A' 109.0(3)
C4A' C3A' C2A' 110.9(3)
O6A C3A' H3A' 108.7
C4A' C3A' H3A' 108.7
C2A' C3A' H3A' 108.7
O5A C4A' C3A' 110.7(3)
O5A C4A' C5A' 108.9(3)
C3A' C4A' C5A' 110.4(3)
O5A C4A' H4A' 108.9
C3A' C4A' H4A' 108.9
C5A' C4A' H4A' 108.9
O4A C5A' C6A' 107.5(3)
O4A C5A' C4A' 109.0(3)
C6A' C5A' C4A' 112.3(3)
O4A C5A' H5A' 109.3
C6A' C5A' H5A' 109.3
C4A' C5A' H5A' 109.3
O8A C6A' C5A' 112.3(4)
O8A C6A' H6A1 109.1
C5A' C6A' H6A1 109.1
O8A C6A' H6A2 109.1
C5A' C6A' H6A2 109.1
H6A1 C6A' H6A2 107.9
C5A' O4A C1A' 113.1(2)
C4A' O5A H5A 109.5
C3A' O6A H6A 109.5
C2A' O7A H7A 109.5
C6A' O8A H8A 109.5
O1B C1B H1B1 109.5
O1B C1B H1B2 109.5
H1B1 C1B H1B2 109.5
O1B C1B H1B3 109.5
H1B1 C1B H1B3 109.5
H1B2 C1B H1B3 109.5
C1B O1B H1B 109.5
H1K O1W H1P 107.1
H2P O2W H2K 108.0
H3P O3W H3K 107.7
H4K O4W H4P 107.1
H5P O5W H5K 107.4
H6K O6W H6P 107.2

loop_
_geom_bond_atom_site_label_1
_geom_bond_atom_site_label_2
_geom_bond_distance
C1 C10 1.511(4)
C1 C2 1.520(5)
C1 C5 1.529(5)
C1 H1 0.9800
C2 C3 1.530(6)
C2 H2A 0.9700
C2 H2B 0.9700
C3 O1 1.422(4)
C3 C4 1.533(5)
C3 H3 0.9800
C4 C18 1.534(6)
C4 C19 1.543(6)
C4 C5 1.555(5)
C5 O2 1.446(5)
C5 C6 1.526(8)
C5 C6C 1.644(12)
C6 C7 1.565(12)
C6 H6X 0.9700
C6 H6Y 0.9700
C7 C8 1.566(6)
C7 H7X 0.9700
C7 H7Y 0.9700
C6C C7C 1.39(2)
C6C H6C1 0.9700
C6C H6C2 0.9700
C7C C8 1.649(11)
C7C H7C1 0.9700
C7C H7C2 0.9700
C8 C14 1.504(5)
C8 C15 1.557(5)
C8 C9 1.561(5)
C9 C10 1.513(5)
C9 C11 1.535(5)
C9 H9 0.9800
C10 C20 1.333(5)
C11 C12 1.520(6)
C11 H11A 0.9700
C11 H11B 0.9700
C12 C13 1.527(5)
C12 H12A 0.9700
C12 H12B 0.9700
C13 C16 1.520(5)
C13 C14 1.538(6)
C13 H13 0.9800
C14 H14A 0.9700
C14 H14B 0.9700
C15 C16 1.541(4)
C15 H15A 0.9700
C15 H15B 0.9700
C16 O3 1.456(4)
C16 C17 1.521(5)
C17 H17A 0.9600
C17 H17B 0.9600
C17 H17C 0.9600
C18 H18A 0.9600
C18 H18B 0.9600
C18 H18C 0.9600
C19 H19A 0.9600
C19 H19B 0.9600
C19 H19C 0.9600
C20 H20A 0.9300
C20 H20B 0.9300
O1 H1A 0.8200
O2 H2 0.8200
O3 C1' 1.384(4)
C1' O4 1.429(4)
C1' C2' 1.527(5)
C1' H1' 0.9800
C2' O7 1.416(5)
C2' C3' 1.527(5)
C2' H2' 0.9800
C3' O6 1.426(4)
C3' C4' 1.524(5)
C3' H3' 0.9800
C4' O5 1.414(4)
C4' C5' 1.527(5)
C4' H4' 0.9800
C5' O4 1.434(4)
C5' C6' 1.524(5)
C5' H5' 0.9800
C6' O8 1.398(5)
C6' H6'1 0.9700
C6' H6'2 0.9700
O5 H5 0.8200
O6 H6 0.8200
O7 H7 0.8200
O8 H8 0.8200
C1A C10A 1.506(4)
C1A C2A 1.523(5)
C1A C5A 1.530(4)
C1A H1A1 0.9800
C2A C3A 1.530(6)
C2A H2A1 0.9700
C2A H2A2 0.9700
C3A O1A 1.434(5)
C3A C4A 1.540(6)
C3A H3A 0.9800
C4A C18A 1.524(6)
C4A C19A 1.527(7)
C4A C5A 1.565(5)
C5A O2A 1.432(5)
C5A C6D 1.571(12)
C5A C6A 1.577(13)
C6A C7A 1.528(16)
C6A H6AN 0.9700
C6A H6AM 0.9700
C7A C8A 1.642(8)
C7A H7A1 0.9700
C7A H7A2 0.9700
C6D C7D 1.519(15)
C6D H6D1 0.9700
C6D H6D2 0.9700
C7D C8A 1.564(7)
C7D H7D1 0.9700
C7D H7D2 0.9700
C8A C14A 1.524(6)
C8A C15A 1.537(5)
C8A C9A 1.554(5)
C9A C10A 1.523(4)
C9A C11A 1.530(5)
C9A H9A 0.9800
C10A C20A 1.321(5)
C11A C12A 1.527(6)
C11A H11C 0.9700
C11A H11D 0.9700
C12A C13A 1.522(5)
C12A H12C 0.9700
C12A H12D 0.9700
C13A C14A 1.524(5)
C13A C16A 1.533(5)
C13A H13A 0.9800
C14A H14C 0.9700
C14A H14D 0.9700
C15A C16A 1.543(5)
C15A H15C 0.9700
C15A H15D 0.9700
C16A O3A 1.470(4)
C16A C17A 1.514(5)
C17A H17D 0.9600
C17A H17E 0.9600
C17A H17F 0.9600
C18A H18D 0.9600
C18A H18E 0.9600
C18A H18F 0.9600
C19A H19D 0.9600
C19A H19E 0.9600
C19A H19F 0.9600
C20A H20C 0.9300
C20A H20D 0.9300
O1A H1A2 0.8200
O2A H2A3 0.8200
O3A C1A' 1.384(4)
C1A' O4A 1.434(4)
C1A' C2A' 1.528(5)
C1A' H1A' 0.9800
C2A' O7A 1.414(5)
C2A' C3A' 1.531(5)
C2A' H2A' 0.9800
C3A' O6A 1.426(4)
C3A' C4A' 1.526(5)
C3A' H3A' 0.9800
C4A' O5A 1.411(5)
C4A' C5A' 1.527(5)
C4A' H4A' 0.9800
C5A' O4A 1.430(4)
C5A' C6A' 1.511(5)
C5A' H5A' 0.9800
C6A' O8A 1.404(5)
C6A' H6A1 0.9700
C6A' H6A2 0.9700
O5A H5A 0.8200
O6A H6A 0.8200
O7A H7A 0.8200
O8A H8A 0.8200
C1B O1B 1.385(6)
C1B H1B1 0.9600
C1B H1B2 0.9600
C1B H1B3 0.9600
O1B H1B 0.8200
O1W H1K 0.8500
O1W H1P 0.8500
O2W H2P 0.8500
O2W H2K 0.8500
O3W H3P 0.8500
O3W H3K 0.8501
O4W H4K 0.8500
O4W H4P 0.8500
O5W H5P 0.8501
O5W H5K 0.8501
O6W H6K 0.8500
O6W H6P 0.8501

loop_
_geom_torsion_atom_site_label_1
_geom_torsion_atom_site_label_2
_geom_torsion_atom_site_label_3
_geom_torsion_atom_site_label_4
_geom_torsion
C10 C1 C2 C3 153.2(3)
C5 C1 C2 C3 25.1(4)
C1 C2 C3 O1 128.3(4)
C1 C2 C3 C4 2.1(4)
O1 C3 C4 C18 85.3(4)
C2 C3 C4 C18 -150.4(4)
O1 C3 C4 C19 -34.7(4)
C2 C3 C4 C19 89.6(4)
O1 C3 C4 C5 -152.2(3)
C2 C3 C4 C5 -27.8(4)
C10 C1 C5 O2 -63.5(4)
C2 C1 C5 O2 67.7(3)
C10 C1 C5 C6 48.0(6)
C2 C1 C5 C6 179.2(5)
C10 C1 C5 C4 -173.8(3)
C2 C1 C5 C4 -42.6(4)
C10 C1 C5 C6C 70.5(7)
C2 C1 C5 C6C -158.3(7)
C3 C4 C5 O2 -69.1(3)
C18 C4 C5 O2 50.8(4)
C19 C4 C5 O2 172.9(3)
C3 C4 C5 C6 179.9(5)
C18 C4 C5 C6 -60.2(6)
C19 C4 C5 C6 61.8(6)
C3 C4 C5 C1 43.3(4)
C18 C4 C5 C1 163.2(4)
C19 C4 C5 C1 -74.8(4)
C3 C4 C5 C6C 156.9(6)
C18 C4 C5 C6C -83.2(7)
C19 C4 C5 C6C 38.9(7)
O2 C5 C6 C7 137.3(6)
C1 C5 C6 C7 21.1(9)
C4 C5 C6 C7 -108.6(6)
C6C C5 C6 C7 -43.6(14)
C5 C6 C7 C8 -79.9(8)
O2 C5 C6C C7C 46.0(13)
C6 C5 C6C C7C 45.0(16)
C1 C5 C6C C7C -79.4(13)
C4 C5 C6C C7C 170.2(10)
C5 C6C C7C C8 81.2(15)
C6 C7 C8 C14 -48.2(6)
C6 C7 C8 C15 -163.3(5)
C6 C7 C8 C9 81.4(6)
C6 C7 C8 C7C -38.2(7)
C6C C7C C8 C14 -149.9(11)
C6C C7C C8 C15 106.5(10)
C6C C7C C8 C9 -37.0(14)
C6C C7C C8 C7 38.3(9)
C14 C8 C9 C10 72.4(3)
C15 C8 C9 C10 -177.8(2)
C7 C8 C9 C10 -65.5(4)
C7C C8 C9 C10 -30.2(7)
C14 C8 C9 C11 -57.8(4)
C15 C8 C9 C11 52.0(4)
C7 C8 C9 C11 164.3(4)
C7C C8 C9 C11 -160.4(7)
C2 C1 C10 C20 -29.9(5)
C5 C1 C10 C20 92.8(4)
C2 C1 C10 C9 149.8(3)
C5 C1 C10 C9 -87.4(4)
C11 C9 C10 C20 25.6(5)
C8 C9 C10 C20 -102.1(4)
C11 C9 C10 C1 -154.1(3)
C8 C9 C10 C1 78.1(3)
C10 C9 C11 C12 -89.7(4)
C8 C9 C11 C12 40.0(4)
C9 C11 C12 C13 -40.8(5)
C11 C12 C13 C16 -56.6(5)
C11 C12 C13 C14 56.3(5)
C15 C8 C14 C13 -41.4(3)
C9 C8 C14 C13 73.3(3)
C7 C8 C14 C13 -157.8(3)
C7C C8 C14 C13 -163.5(4)
C16 C13 C14 C8 49.8(3)
C12 C13 C14 C8 -71.6(3)
C14 C8 C15 C16 18.9(4)
C9 C8 C15 C16 -96.1(3)
C7 C8 C15 C16 149.4(4)
C7C C8 C15 C16 116.4(6)
C12 C13 C16 O3 -165.2(3)
C14 C13 C16 O3 78.3(3)
C12 C13 C16 C17 -46.4(4)
C14 C13 C16 C17 -162.9(3)
C12 C13 C16 C15 80.3(4)
C14 C13 C16 C15 -36.2(3)
C8 C15 C16 O3 -97.6(3)
C8 C15 C16 C13 11.1(4)
C8 C15 C16 C17 137.5(3)
C13 C16 O3 C1' -178.7(3)
C17 C16 O3 C1' 58.6(4)
C15 C16 O3 C1' -69.8(3)
C16 O3 C1' O4 -99.4(3)
C16 O3 C1' C2' 142.1(3)
O3 C1' C2' O7 -63.7(3)
O4 C1' C2' O7 179.1(3)
O3 C1' C2' C3' 172.7(3)
O4 C1' C2' C3' 55.5(3)
O7 C2' C3' O6 63.8(4)
C1' C2' C3' O6 -173.7(3)
O7 C2' C3' C4' -174.3(3)
C1' C2' C3' C4' -51.8(4)
O6 C3' C4' O5 -65.1(4)
C2' C3' C4' O5 173.6(3)
O6 C3' C4' C5' 173.7(3)
C2' C3' C4' C5' 52.4(4)
O5 C4' C5' O4 -178.5(3)
C3' C4' C5' O4 -56.5(4)
O5 C4' C5' C6' 63.3(4)
C3' C4' C5' C6' -174.6(3)
O4 C5' C6' O8 70.0(4)
C4' C5' C6' O8 -170.6(3)
O3 C1' O4 C5' 179.2(3)
C2' C1' O4 C5' -62.9(3)
C6' C5' O4 C1' -175.4(3)
C4' C5' O4 C1' 63.4(3)
C10A C1A C2A C3A 160.8(3)
C5A C1A C2A C3A 32.3(4)
C1A C2A C3A O1A 121.3(4)
C1A C2A C3A C4A -5.7(5)
O1A C3A C4A C18A 89.9(4)
C2A C3A C4A C18A -143.1(4)
O1A C3A C4A C19A -30.9(4)
C2A C3A C4A C19A 96.1(4)
O1A C3A C4A C5A -149.5(3)
C2A C3A C4A C5A -22.5(4)
C10A C1A C5A O2A -64.4(4)
C2A C1A C5A O2A 66.0(4)
C10A C1A C5A C4A -176.8(3)
C2A C1A C5A C4A -46.4(4)
C10A C1A C5A C6D 42.6(8)
C2A C1A C5A C6D 173.0(7)
C10A C1A C5A C6A 70.1(7)
C2A C1A C5A C6A -159.5(7)
C18A C4A C5A O2A 48.9(5)
C19A C4A C5A O2A 171.2(4)
C3A C4A C5A O2A -69.6(4)
C18A C4A C5A C1A 161.0(4)
C19A C4A C5A C1A -76.7(4)
C3A C4A C5A C1A 42.5(4)
C18A C4A C5A C6D -61.7(8)
C19A C4A C5A C6D 60.5(8)
C3A C4A C5A C6D 179.7(7)
C18A C4A C5A C6A -85.0(7)
C19A C4A C5A C6A 37.2(7)
C3A C4A C5A C6A 156.4(6)
O2A C5A C6A C7A 45.4(10)
C1A C5A C6A C7A -80.2(11)
C4A C5A C6A C7A 170.3(8)
C6D C5A C6A C7A 36.0(12)
C5A C6A C7A C8A 84.4(12)
O2A C5A C6D C7D 140.1(9)
C1A C5A C6D C7D 27.2(13)
C4A C5A C6D C7D -103.9(9)
C6A C5A C6D C7D -47.7(12)
C5A C6D C7D C8A -84.9(12)
C6D C7D C8A C14A -45.2(9)
C6D C7D C8A C15A -161.6(7)
C6D C7D C8A C9A 84.5(8)
C6D C7D C8A C7A -35.9(8)
C6A C7A C8A C14A -150.9(9)
C6A C7A C8A C15A 103.7(8)
C6A C7A C8A C9A -37.7(11)
C6A C7A C8A C7D 36.3(9)
C14A C8A C9A C10A 72.3(4)
C15A C8A C9A C10A -177.7(3)
C7D C8A C9A C10A -68.8(5)
C7A C8A C9A C10A -32.3(7)
C14A C8A C9A C11A -58.4(4)
C15A C8A C9A C11A 51.6(4)
C7D C8A C9A C11A 160.5(4)
C7A C8A C9A C11A -163.0(5)
C2A C1A C10A C20A -22.8(5)
C5A C1A C10A C20A 98.7(4)
C2A C1A C10A C9A 154.7(3)
C5A C1A C10A C9A -83.8(4)
C11A C9A C10A C20A 26.4(5)
C8A C9A C10A C20A -102.3(4)
C11A C9A C10A C1A -151.1(3)
C8A C9A C10A C1A 80.2(4)
C10A C9A C11A C12A -90.3(4)
C8A C9A C11A C12A 40.7(5)
C9A C11A C12A C13A -40.5(5)
C11A C12A C13A C14A 56.0(5)
C11A C12A C13A C16A -56.2(4)
C12A C13A C14A C8A -71.5(4)
C16A C13A C14A C8A 48.8(3)
C15A C8A C14A C13A -41.4(3)
C9A C8A C14A C13A 73.5(3)
C7D C8A C14A C13A -158.1(4)
C7A C8A C14A C13A -163.7(3)
C14A C8A C15A C16A 19.0(4)
C9A C8A C15A C16A -95.5(4)
C7D C8A C15A C16A 154.0(4)
C7A C8A C15A C16A 119.5(5)
C12A C13A C16A O3A -165.5(3)
C14A C13A C16A O3A 78.3(3)
C12A C13A C16A C17A -47.2(4)
C14A C13A C16A C17A -163.3(3)
C12A C13A C16A C15A 80.5(3)
C14A C13A C16A C15A -35.6(3)
C8A C15A C16A O3A -98.0(3)
C8A C15A C16A C17A 137.3(3)
C8A C15A C16A C13A 10.3(4)
C17A C16A O3A C1A' 57.8(4)
C13A C16A O3A C1A' -179.7(3)
C15A C16A O3A C1A' -70.9(3)
C16A O3A C1A' O4A -99.7(3)
C16A O3A C1A' C2A' 142.3(3)
O3A C1A' C2A' O7A -64.0(4)
O4A C1A' C2A' O7A 179.1(3)
O3A C1A' C2A' C3A' 173.4(3)
O4A C1A' C2A' C3A' 56.6(4)
O7A C2A' C3A' O6A 63.8(4)
C1A' C2A' C3A' O6A -174.6(3)
O7A C2A' C3A' C4A' -173.9(3)
C1A' C2A' C3A' C4A' -52.3(4)
O6A C3A' C4A' O5A -66.0(4)
C2A' C3A' C4A' O5A 172.9(3)
O6A C3A' C4A' C5A' 173.4(3)
C2A' C3A' C4A' C5A' 52.2(4)
O5A C4A' C5A' O4A -177.9(3)
C3A' C4A' C5A' O4A -56.2(4)
O5A C4A' C5A' C6A' 63.1(4)
C3A' C4A' C5A' C6A' -175.2(3)
O4A C5A' C6A' O8A 69.1(4)
C4A' C5A' C6A' O8A -171.0(3)
C6A' C5A' O4A C1A' -174.4(3)
C4A' C5A' O4A C1A' 63.7(4)
O3A C1A' O4A C5A' 177.9(3)
C2A' C1A' O4A C5A' -64.1(3)
